data_4122883
loop_
_publ_author_name
'Mahdi, Tayseer'
'Stephan, Douglas W.'

_publ_section_title
;
 Enabling Catalytic Ketone Hydrogenation by Frustrated Lewis Pairs.
;
_journal_name_full 'Journal of the American Chemical Society'
_journal_page_first 141031153414000
_journal_paper_doi 10.1021/ja508829x
_journal_year 2014
_chemical_formula_sum 'C42.81 H29.34 B Br0.47 F20 O2'
_chemical_formula_weight 1003.83
_chemical_name_systematic
; 
 ? 
;
_space_group_IT_number 14
_symmetry_cell_setting monoclinic
_symmetry_space_group_name_Hall '-P 2ybc'
_symmetry_space_group_name_H-M 'P 1 21/c 1'
_atom_sites_solution_hydrogens geom
_atom_sites_solution_primary direct
_atom_sites_solution_secondary difmap
_audit_creation_method SHELXL-97
_cell_angle_alpha 90.00
_cell_angle_beta 106.7440(10)
_cell_angle_gamma 90.00
_cell_formula_units_Z 4
_cell_length_a 12.7865(6)
_cell_length_b 19.9241(9)
_cell_length_c 17.0110(7)
_cell_measurement_temperature 150(2)
_cell_volume 4150.0(3)
_computing_structure_refinement 'SHELXL-97 (Sheldrick, 2008)'
_computing_structure_solution 'SHELXS-97 (Sheldrick, 2008)'
_diffrn_ambient_temperature 150(2)
_diffrn_measured_fraction_theta_full 0.998
_diffrn_measured_fraction_theta_max 0.998
_diffrn_radiation_monochromator graphite
_diffrn_radiation_source 'fine-focus sealed tube'
_diffrn_radiation_type MoK\a
_diffrn_radiation_wavelength 0.71073
_diffrn_reflns_av_R_equivalents 0.0368
_diffrn_reflns_av_sigmaI/netI 0.0369
_diffrn_reflns_limit_h_max 16
_diffrn_reflns_limit_h_min -16
_diffrn_reflns_limit_k_max 25
_diffrn_reflns_limit_k_min -25
_diffrn_reflns_limit_l_max 22
_diffrn_reflns_limit_l_min -15
_diffrn_reflns_number 37469
_diffrn_reflns_theta_full 27.53
_diffrn_reflns_theta_max 27.53
_diffrn_reflns_theta_min 1.61
_exptl_absorpt_coefficient_mu 0.606
_exptl_absorpt_correction_T_max 0.9531
_exptl_absorpt_correction_T_min 0.8936
_exptl_absorpt_correction_type multi-scan
_exptl_crystal_density_diffrn 1.607
_exptl_crystal_density_method 'not measured'
_exptl_crystal_description blocks
_exptl_crystal_F_000 2014
_exptl_crystal_size_max 0.19
_exptl_crystal_size_mid 0.08
_exptl_crystal_size_min 0.08
_refine_diff_density_max 0.942
_refine_diff_density_min -0.834
_refine_diff_density_rms 0.055
_refine_ls_extinction_method none
_refine_ls_goodness_of_fit_ref 1.020
_refine_ls_hydrogen_treatment mixed
_refine_ls_matrix_type full
_refine_ls_number_parameters 596
_refine_ls_number_reflns 9534
_refine_ls_number_restraints 6
_refine_ls_restrained_S_all 1.022
_refine_ls_R_factor_all 0.0758
_refine_ls_R_factor_gt 0.0458
_refine_ls_shift/su_max 0.001
_refine_ls_shift/su_mean 0.000
_refine_ls_structure_factor_coef Fsqd
_refine_ls_weighting_details 'calc w=1/[\s^2^(Fo^2^)+(0.0405P)^2^+3.8950P] where P=(Fo^2^+2Fc^2^)/3'
_refine_ls_weighting_scheme calc
_refine_ls_wR_factor_gt 0.1009
_refine_ls_wR_factor_ref 0.1147
_reflns_number_gt 6693
_reflns_number_total 9534
_reflns_threshold_expression >2sigma(I)
_cod_data_source_file ja508829x_si_002.cif
_cod_data_source_block tm116_0m
_cod_original_sg_symbol_H-M P2(1)/c
_cod_database_code 4122883

loop_
_symmetry_equiv_pos_as_xyz
'x, y, z'
'-x, y+1/2, -z+1/2'
'-x, -y, -z'
'x, -y-1/2, z-1/2'

loop_
_atom_site_label
_atom_site_type_symbol
_atom_site_fract_x
_atom_site_fract_y
_atom_site_fract_z
_atom_site_U_iso_or_equiv
_atom_site_adp_type
_atom_site_occupancy
_atom_site_symmetry_multiplicity
_atom_site_calc_flag
_atom_site_refinement_flags
_atom_site_disorder_assembly
_atom_site_disorder_group
B1 B 0.33932(19) 0.80603(11) 0.86863(13) 0.0180(4) Uani 1 1 d . . .
F1 F 0.37663(11) 0.93040(6) 0.79483(8) 0.0315(3) Uani 1 1 d . . .
F2 F 0.55694(14) 0.97267(7) 0.76288(9) 0.0465(4) Uani 1 1 d . . .
F3 F 0.73970(13) 0.89416(8) 0.80045(11) 0.0539(4) Uani 1 1 d . . .
F4 F 0.73563(11) 0.77267(8) 0.87242(10) 0.0440(4) Uani 1 1 d . . .
F5 F 0.55891(10) 0.73040(6) 0.90794(7) 0.0274(3) Uiso 1 1 d . . .
F6 F 0.15861(11) 0.89086(6) 0.75106(7) 0.0317(3) Uani 1 1 d . . .
F7 F 0.06365(12) 0.86376(8) 0.59617(8) 0.0429(4) Uani 1 1 d . . .
F8 F 0.11647(12) 0.75133(8) 0.52432(8) 0.0431(4) Uani 1 1 d . . .
F9 F 0.27444(12) 0.66729(7) 0.61515(8) 0.0383(3) Uani 1 1 d . . .
F10 F 0.37156(10) 0.69322(6) 0.77236(7) 0.0288(3) Uani 1 1 d . . .
F11 F 0.20339(10) 0.67474(6) 0.84496(7) 0.0289(3) Uani 1 1 d . . .
F12 F 0.21407(12) 0.58362(7) 0.95862(9) 0.0410(4) Uani 1 1 d . . .
F13 F 0.36088(13) 0.59485(7) 1.11068(9) 0.0422(4) Uani 1 1 d . . .
F14 F 0.49779(12) 0.70230(7) 1.14422(7) 0.0392(3) Uani 1 1 d . . .
F15 F 0.48715(10) 0.79668(6) 1.03154(7) 0.0288(3) Uani 1 1 d . . .
F16 F 0.11406(10) 0.80614(6) 0.86931(7) 0.0265(3) Uani 1 1 d . . .
F17 F 0.01272(12) 0.89281(7) 0.94149(9) 0.0395(3) Uiso 1 1 d . . .
F18 F 0.12436(13) 0.99828(7) 1.02944(9) 0.0456(4) Uani 1 1 d . . .
F19 F 0.33980(13) 1.01355(7) 1.04316(9) 0.0408(4) Uani 1 1 d . . .
F20 F 0.44250(10) 0.92931(6) 0.97069(7) 0.0285(3) Uani 1 1 d . . .
O1 O 0.78108(13) 0.88665(8) 0.27937(9) 0.0286(3) Uani 1 1 d . . .
O2 O 0.94177(14) 0.94149(9) 0.24573(12) 0.0413(4) Uani 1 1 d . . .
C1 C 0.45777(17) 0.82924(10) 0.85641(11) 0.0195(4) Uani 1 1 d . . .
C2 C 0.46486(18) 0.88976(10) 0.81709(12) 0.0242(4) Uani 1 1 d . . .
C3 C 0.5570(2) 0.91247(11) 0.79874(13) 0.0308(5) Uani 1 1 d . . .
C4 C 0.6487(2) 0.87340(13) 0.81771(14) 0.0336(6) Uani 1 1 d . . .
C5 C 0.64649(18) 0.81235(12) 0.85451(14) 0.0296(5) Uani 1 1 d . . .
C6 C 0.55276(17) 0.79184(10) 0.87259(12) 0.0223(4) Uani 1 1 d . . .
C7 C 0.26774(16) 0.79175(10) 0.77236(12) 0.0192(4) Uani 1 1 d . . .
C8 C 0.19026(18) 0.83352(10) 0.72225(12) 0.0230(4) Uani 1 1 d . . .
C9 C 0.13916(18) 0.82089(12) 0.64006(13) 0.0285(5) Uani 1 1 d . . .
C10 C 0.16611(19) 0.76462(12) 0.60382(12) 0.0283(5) Uani 1 1 d . . .
C11 C 0.24489(18) 0.72250(11) 0.64960(13) 0.0256(5) Uani 1 1 d . . .
C12 C 0.29338(17) 0.73676(10) 0.73124(12) 0.0214(4) Uani 1 1 d . . .
C13 C 0.34678(16) 0.74102(10) 0.93076(12) 0.0189(4) Uani 1 1 d . . .
C14 C 0.27973(17) 0.68505(10) 0.91793(12) 0.0222(4) Uani 1 1 d . . .
C15 C 0.28354(18) 0.63608(10) 0.97648(14) 0.0266(5) Uani 1 1 d . . .
C16 C 0.35644(19) 0.64155(11) 1.05256(13) 0.0281(5) Uani 1 1 d . . .
C17 C 0.42520(18) 0.69588(11) 1.06939(12) 0.0260(5) Uani 1 1 d . . .
C18 C 0.41833(17) 0.74382(10) 1.00971(12) 0.0220(4) Uani 1 1 d . . .
C19 C 0.28305(17) 0.86361(10) 0.91362(11) 0.0187(4) Uani 1 1 d . . .
C20 C 0.17404(17) 0.85756(10) 0.91114(12) 0.0213(4) Uani 1 1 d . . .
C21 C 0.11940(18) 0.90163(11) 0.94791(13) 0.0265(5) Uani 1 1 d . . .
C22 C 0.1753(2) 0.95458(11) 0.99238(13) 0.0283(5) Uani 1 1 d . . .
C23 C 0.2842(2) 0.96195(10) 0.99923(13) 0.0267(5) Uani 1 1 d . . .
C24 C 0.33555(17) 0.91710(10) 0.96058(12) 0.0218(4) Uani 1 1 d . . .
C25 C 0.9416(2) 0.82497(12) 0.14926(16) 0.0357(6) Uani 1 1 d . . .
C26 C 0.9581(2) 0.78173(12) 0.21515(17) 0.0398(6) Uani 1 1 d . . .
H26A H 1.0200 0.7877 0.2615 0.048 Uiso 1 1 calc R . .
C27 C 0.8863(2) 0.73000(13) 0.21501(18) 0.0448(7) Uani 1 1 d . . .
H27A H 0.8987 0.7009 0.2610 0.054 Uiso 1 1 calc R . .
C28 C 0.7970(3) 0.72073(14) 0.14821(19) 0.0531(8) Uani 1 1 d . . .
H28A H 0.7467 0.6857 0.1481 0.064 Uiso 1 1 calc R . .
C29 C 0.7808(3) 0.76229(17) 0.0815(2) 0.0646(9) Uani 1 1 d . . .
H29A H 0.7197 0.7554 0.0348 0.078 Uiso 1 1 calc R . .
C30 C 0.8530(3) 0.81429(15) 0.08172(17) 0.0534(8) Uani 1 1 d . . .
H30A H 0.8413 0.8427 0.0351 0.064 Uiso 1 1 calc R . .
C31 C 1.0182(2) 0.88286(14) 0.15270(19) 0.0465(7) Uani 1 1 d . . .
H31A H 1.0935 0.8651 0.1655 0.056 Uiso 1 1 calc R . .
H31B H 1.0005 0.9036 0.0975 0.056 Uiso 1 1 calc R . .
C32 C 1.0158(2) 0.93657(12) 0.21382(16) 0.0343(5) Uani 1 1 d . . .
C33 C 1.1077(2) 0.98550(14) 0.23435(19) 0.0480(7) Uani 1 1 d . . .
H33A H 1.1103 1.0084 0.1833 0.058 Uiso 1 1 calc R . .
H33B H 1.1770 0.9605 0.2557 0.058 Uiso 1 1 calc R . .
C34 C 1.1007(3) 1.03777(15) 0.2963(2) 0.0547(8) Uani 1 1 d . . .
H34A H 1.1638 1.0678 0.3064 0.082 Uiso 1 1 calc R . .
H34B H 1.1002 1.0158 0.3477 0.082 Uiso 1 1 calc R . .
H34C H 1.0333 1.0638 0.2752 0.082 Uiso 1 1 calc R . .
C35 C 0.66939(19) 0.91036(13) 0.23169(15) 0.0355(6) Uani 1 1 d . . .
H35A H 0.6492 0.9509 0.2588 0.043 Uiso 1 1 calc R . .
C36 C 0.5916(2) 0.85443(19) 0.2324(2) 0.0677(10) Uani 1 1 d . . .
H36A H 0.5174 0.8681 0.2019 0.102 Uiso 1 1 calc R . .
H36B H 0.5941 0.8440 0.2893 0.102 Uiso 1 1 calc R . .
H36C H 0.6124 0.8146 0.2067 0.102 Uiso 1 1 calc R . .
C37 C 0.6731(2) 0.92793(16) 0.14753(17) 0.0501(7) Uani 1 1 d . . .
H37A H 0.6009 0.9436 0.1150 0.075 Uiso 1 1 calc R . .
H37B H 0.6937 0.8882 0.1214 0.075 Uiso 1 1 calc R . .
H37C H 0.7270 0.9636 0.1507 0.075 Uiso 1 1 calc R . .
C38 C 0.8121(2) 0.89232(14) 0.37119(15) 0.0440(7) Uani 1 1 d . . .
H38A H 0.7513 0.8739 0.3907 0.053 Uiso 1 1 calc R . .
C39 C 0.8295(3) 0.96529(18) 0.3967(2) 0.0715(10) Uani 1 1 d . . .
H39A H 0.8497 0.9685 0.4567 0.107 Uiso 1 1 calc R . .
H39B H 0.7619 0.9904 0.3730 0.107 Uiso 1 1 calc R . .
H39C H 0.8881 0.9842 0.3770 0.107 Uiso 1 1 calc R . .
C40 C 0.9106(3) 0.84908(18) 0.40343(18) 0.0612(9) Uani 1 1 d . . .
H40A H 0.8932 0.8029 0.3845 0.092 Uiso 1 1 calc R . .
H40B H 0.9330 0.8501 0.4636 0.092 Uiso 1 1 calc R . .
H40C H 0.9703 0.8659 0.3834 0.092 Uiso 1 1 calc R . .
C101 C 0.5405(4) 0.5193(3) 1.0083(3) 0.0336(11) Uiso 0.4677(13) 1 d PD A -2
C102 C 0.5511(7) 0.4797(4) 1.0760(5) 0.044(2) Uiso 0.4677(13) 1 d PD A -2
H10A H 0.6064 0.4910 1.1248 0.052 Uiso 0.4677(13) 1 calc PR A -2
C103 C 0.4869(5) 0.4245(3) 1.0780(4) 0.0449(14) Uiso 0.4677(13) 1 d PD A -2
H10B H 0.4923 0.3957 1.1235 0.054 Uiso 0.4677(13) 1 calc PR A -2
C104 C 0.4159(14) 0.4193(9) 1.0040(7) 0.205(12) Uiso 0.4677(13) 1 d PD A -2
H10C H 0.3665 0.3831 1.0008 0.246 Uiso 0.4677(13) 1 calc PR A -2
C105 C 0.3961(6) 0.4529(3) 0.9314(4) 0.0546(16) Uiso 0.4677(13) 1 d PD A -2
H10D H 0.3414 0.4398 0.8830 0.065 Uiso 0.4677(13) 1 calc PR A -2
C106 C 0.4631(6) 0.5076(4) 0.9350(5) 0.046(2) Uiso 0.4677(13) 1 d PD A -2
H10E H 0.4560 0.5360 0.8888 0.055 Uiso 0.4677(13) 1 calc PR A -2
Br1 Br 0.63330(7) 0.59353(3) 1.01540(5) 0.0527(3) Uani 0.4677(13) 1 d P A -2
H200 H 0.8344(19) 0.9099(12) 0.2523(14) 0.027(6) Uiso 1 1 d . B 1

loop_
_atom_site_aniso_label
_atom_site_aniso_U_11
_atom_site_aniso_U_22
_atom_site_aniso_U_33
_atom_site_aniso_U_23
_atom_site_aniso_U_13
_atom_site_aniso_U_12
B1 0.0204(11) 0.0173(10) 0.0150(10) -0.0012(8) 0.0031(9) 0.0011(9)
F1 0.0418(8) 0.0242(6) 0.0293(7) 0.0068(5) 0.0117(6) 0.0058(6)
F2 0.0700(11) 0.0322(8) 0.0448(9) 0.0065(6) 0.0288(8) -0.0155(7)
F3 0.0456(9) 0.0605(10) 0.0693(11) -0.0065(8) 0.0380(9) -0.0210(8)
F4 0.0229(7) 0.0535(9) 0.0586(10) -0.0045(7) 0.0166(7) 0.0026(7)
F6 0.0400(8) 0.0290(7) 0.0214(6) -0.0002(5) 0.0014(6) 0.0136(6)
F7 0.0471(9) 0.0497(9) 0.0217(7) 0.0045(6) -0.0062(6) 0.0119(7)
F8 0.0495(9) 0.0578(9) 0.0165(6) -0.0103(6) 0.0005(6) -0.0044(7)
F9 0.0451(9) 0.0407(8) 0.0304(7) -0.0180(6) 0.0129(6) -0.0001(7)
F10 0.0279(7) 0.0286(7) 0.0288(7) -0.0063(5) 0.0063(5) 0.0068(5)
F11 0.0256(7) 0.0290(7) 0.0279(7) 0.0002(5) 0.0008(5) -0.0053(5)
F12 0.0442(9) 0.0291(7) 0.0492(9) 0.0067(6) 0.0127(7) -0.0113(6)
F13 0.0573(10) 0.0347(8) 0.0368(8) 0.0182(6) 0.0168(7) 0.0019(7)
F14 0.0469(9) 0.0447(8) 0.0193(6) 0.0085(6) -0.0010(6) 0.0002(7)
F15 0.0323(7) 0.0292(7) 0.0204(6) -0.0001(5) 0.0007(5) -0.0069(5)
F16 0.0218(6) 0.0304(7) 0.0265(6) -0.0068(5) 0.0055(5) -0.0029(5)
F18 0.0553(10) 0.0391(8) 0.0503(9) -0.0139(7) 0.0279(8) 0.0112(7)
F19 0.0564(9) 0.0302(7) 0.0393(8) -0.0187(6) 0.0196(7) -0.0102(7)
F20 0.0280(7) 0.0302(7) 0.0268(7) -0.0084(5) 0.0070(5) -0.0071(5)
O1 0.0260(8) 0.0310(8) 0.0292(8) 0.0001(6) 0.0088(7) -0.0020(7)
O2 0.0355(10) 0.0356(10) 0.0609(12) -0.0112(8) 0.0271(9) -0.0101(8)
C1 0.0239(11) 0.0203(10) 0.0139(9) -0.0042(7) 0.0052(8) -0.0037(8)
C2 0.0309(12) 0.0248(11) 0.0173(10) -0.0035(8) 0.0076(9) -0.0012(9)
C3 0.0470(15) 0.0253(11) 0.0239(11) -0.0024(9) 0.0163(11) -0.0116(10)
C4 0.0343(13) 0.0404(14) 0.0321(12) -0.0110(10) 0.0193(11) -0.0179(11)
C5 0.0224(11) 0.0364(13) 0.0311(12) -0.0091(10) 0.0094(9) -0.0015(10)
C6 0.0246(11) 0.0218(10) 0.0196(10) -0.0040(8) 0.0052(8) -0.0027(8)
C7 0.0186(10) 0.0219(10) 0.0175(9) -0.0016(7) 0.0059(8) -0.0022(8)
C8 0.0265(11) 0.0242(10) 0.0182(10) -0.0013(8) 0.0063(9) 0.0011(9)
C9 0.0260(12) 0.0372(13) 0.0191(10) 0.0044(9) 0.0014(9) 0.0018(10)
C10 0.0310(12) 0.0396(13) 0.0133(10) -0.0055(9) 0.0048(9) -0.0095(10)
C11 0.0279(12) 0.0292(11) 0.0226(11) -0.0099(9) 0.0119(9) -0.0057(9)
C12 0.0202(11) 0.0226(10) 0.0216(10) -0.0014(8) 0.0061(8) -0.0021(8)
C13 0.0192(10) 0.0196(9) 0.0187(10) 0.0008(7) 0.0068(8) 0.0039(8)
C14 0.0198(11) 0.0249(10) 0.0211(10) -0.0009(8) 0.0047(8) 0.0023(8)
C15 0.0273(12) 0.0200(10) 0.0360(12) 0.0017(9) 0.0147(10) -0.0030(9)
C16 0.0353(13) 0.0249(11) 0.0283(11) 0.0112(9) 0.0158(10) 0.0079(9)
C17 0.0273(12) 0.0317(12) 0.0184(10) 0.0036(8) 0.0058(9) 0.0056(9)
C18 0.0229(11) 0.0220(10) 0.0211(10) -0.0012(8) 0.0063(8) -0.0009(8)
C19 0.0239(11) 0.0195(9) 0.0121(9) 0.0010(7) 0.0041(8) 0.0024(8)
C20 0.0259(11) 0.0212(10) 0.0149(9) 0.0000(7) 0.0031(8) 0.0009(8)
C21 0.0231(11) 0.0321(12) 0.0259(11) 0.0024(9) 0.0096(9) 0.0068(9)
C22 0.0386(13) 0.0255(11) 0.0251(11) -0.0005(9) 0.0161(10) 0.0101(10)
C23 0.0409(13) 0.0198(10) 0.0193(10) -0.0036(8) 0.0086(9) -0.0016(9)
C24 0.0252(11) 0.0224(10) 0.0175(10) 0.0009(8) 0.0057(8) 0.0000(8)
C25 0.0346(14) 0.0324(13) 0.0429(14) -0.0095(11) 0.0157(11) 0.0013(10)
C26 0.0307(13) 0.0330(13) 0.0467(15) -0.0039(11) -0.0029(11) 0.0026(11)
C27 0.0489(17) 0.0280(13) 0.0508(16) 0.0001(11) 0.0035(13) -0.0012(12)
C28 0.0515(18) 0.0388(15) 0.0599(19) -0.0083(14) 0.0016(15) -0.0119(13)
C29 0.064(2) 0.060(2) 0.0497(18) -0.0055(15) -0.0156(16) -0.0158(17)
C30 0.066(2) 0.0501(17) 0.0366(15) 0.0007(13) 0.0035(14) -0.0066(15)
C31 0.0448(16) 0.0420(15) 0.0623(18) -0.0092(13) 0.0307(14) -0.0057(12)
C32 0.0289(13) 0.0303(12) 0.0463(15) 0.0047(10) 0.0151(11) 0.0001(10)
C33 0.0410(16) 0.0429(15) 0.0650(19) -0.0039(13) 0.0228(14) -0.0131(13)
C34 0.0498(18) 0.0435(16) 0.072(2) -0.0103(15) 0.0205(16) -0.0194(14)
C35 0.0285(13) 0.0362(13) 0.0414(14) 0.0093(11) 0.0094(11) 0.0051(10)
C36 0.0352(16) 0.087(2) 0.071(2) 0.0349(19) -0.0003(15) -0.0180(17)
C37 0.0512(18) 0.0569(18) 0.0414(15) 0.0149(13) 0.0121(13) 0.0036(14)
C38 0.0476(16) 0.0572(17) 0.0284(13) -0.0060(12) 0.0127(12) -0.0101(13)
C39 0.087(3) 0.069(2) 0.059(2) -0.0360(18) 0.0218(19) -0.013(2)
C40 0.0487(18) 0.077(2) 0.0416(17) 0.0122(15) -0.0135(14) -0.0088(16)
Br1 0.0695(5) 0.0328(3) 0.0650(5) -0.0015(3) 0.0339(4) -0.0077(3)

loop_
_atom_type_symbol
_atom_type_description
_atom_type_scat_dispersion_real
_atom_type_scat_dispersion_imag
_atom_type_scat_source
C C 0.0033 0.0016 'International Tables Vol C Tables 4.2.6.8 and 6.1.1.4'
H H 0.0000 0.0000 'International Tables Vol C Tables 4.2.6.8 and 6.1.1.4'
B B 0.0013 0.0007 'International Tables Vol C Tables 4.2.6.8 and 6.1.1.4'
F F 0.0171 0.0103 'International Tables Vol C Tables 4.2.6.8 and 6.1.1.4'
O O 0.0106 0.0060 'International Tables Vol C Tables 4.2.6.8 and 6.1.1.4'
Br Br -0.2901 2.4595 'International Tables Vol C Tables 4.2.6.8 and 6.1.1.4'

loop_
_geom_angle_atom_site_label_1
_geom_angle_atom_site_label_2
_geom_angle_atom_site_label_3
_geom_angle
C1 B1 C19 113.61(16)
C1 B1 C7 100.91(15)
C19 B1 C7 112.76(16)
C1 B1 C13 114.36(16)
C19 B1 C13 101.52(15)
C7 B1 C13 114.25(16)
C38 O1 C35 117.63(18)
C38 O1 H200 114.7(13)
C35 O1 H200 105.3(13)
C6 C1 C2 112.74(19)
C6 C1 B1 127.45(18)
C2 C1 B1 119.39(18)
F1 C2 C3 116.01(19)
F1 C2 C1 119.23(19)
C3 C2 C1 124.8(2)
F2 C3 C4 120.2(2)
F2 C3 C2 120.4(2)
C4 C3 C2 119.4(2)
F3 C4 C3 120.7(2)
F3 C4 C5 120.3(2)
C3 C4 C5 118.9(2)
F4 C5 C4 119.7(2)
F4 C5 C6 120.5(2)
C4 C5 C6 119.8(2)
F5 C6 C5 114.99(19)
F5 C6 C1 120.65(18)
C5 C6 C1 124.4(2)
C8 C7 C12 113.28(18)
C8 C7 B1 126.89(17)
C12 C7 B1 119.38(17)
F6 C8 C7 121.44(17)
F6 C8 C9 114.61(18)
C7 C8 C9 123.95(19)
F7 C9 C10 120.26(19)
F7 C9 C8 120.0(2)
C10 C9 C8 119.7(2)
F8 C10 C11 120.6(2)
F8 C10 C9 120.4(2)
C11 C10 C9 119.00(19)
F9 C11 C10 120.29(18)
F9 C11 C12 120.3(2)
C10 C11 C12 119.40(19)
F10 C12 C11 116.04(18)
F10 C12 C7 119.39(17)
C11 C12 C7 124.57(19)
C14 C13 C18 112.92(18)
C14 C13 B1 127.56(18)
C18 C13 B1 119.04(17)
F11 C14 C13 121.07(18)
F11 C14 C15 114.74(18)
C13 C14 C15 124.19(19)
F12 C15 C16 120.10(19)
F12 C15 C14 120.0(2)
C16 C15 C14 119.9(2)
F13 C16 C15 120.9(2)
F13 C16 C17 120.2(2)
C15 C16 C17 118.87(19)
F14 C17 C16 119.83(19)
F14 C17 C18 120.7(2)
C16 C17 C18 119.5(2)
F15 C18 C17 116.02(18)
F15 C18 C13 119.38(17)
C17 C18 C13 124.6(2)
C24 C19 C20 113.60(18)
C24 C19 B1 126.71(18)
C20 C19 B1 119.52(17)
F16 C20 C21 115.87(19)
F16 C20 C19 119.61(17)
C21 C20 C19 124.52(19)
F17 C21 C22 119.91(19)
F17 C21 C20 120.9(2)
C22 C21 C20 119.2(2)
F18 C22 C23 120.5(2)
F18 C22 C21 120.6(2)
C23 C22 C21 118.92(19)
F19 C23 C22 119.31(19)
F19 C23 C24 120.7(2)
C22 C23 C24 120.0(2)
F20 C24 C23 115.18(18)
F20 C24 C19 121.14(18)
C23 C24 C19 123.7(2)
C30 C25 C26 118.5(2)
C30 C25 C31 121.4(3)
C26 C25 C31 120.1(2)
C27 C26 C25 121.3(2)
C27 C26 H26A 119.4
C25 C26 H26A 119.4
C28 C27 C26 119.8(3)
C28 C27 H27A 120.1
C26 C27 H27A 120.1
C27 C28 C29 119.7(3)
C27 C28 H28A 120.1
C29 C28 H28A 120.1
C28 C29 C30 120.5(3)
C28 C29 H29A 119.8
C30 C29 H29A 119.8
C25 C30 C29 120.3(3)
C25 C30 H30A 119.9
C29 C30 H30A 119.9
C32 C31 C25 115.6(2)
C32 C31 H31A 108.4
C25 C31 H31A 108.4
C32 C31 H31B 108.4
C25 C31 H31B 108.4
H31A C31 H31B 107.4
O2 C32 C33 120.2(2)
O2 C32 C31 122.5(2)
C33 C32 C31 117.3(2)
C32 C33 C34 114.5(2)
C32 C33 H33A 108.6
C34 C33 H33A 108.6
C32 C33 H33B 108.6
C34 C33 H33B 108.6
H33A C33 H33B 107.6
C33 C34 H34A 109.5
C33 C34 H34B 109.5
H34A C34 H34B 109.5
C33 C34 H34C 109.5
H34A C34 H34C 109.5
H34B C34 H34C 109.5
C37 C35 C36 112.9(3)
C37 C35 O1 107.8(2)
C36 C35 O1 107.0(2)
C37 C35 H35A 109.7
C36 C35 H35A 109.7
O1 C35 H35A 109.7
C35 C36 H36A 109.5
C35 C36 H36B 109.5
H36A C36 H36B 109.5
C35 C36 H36C 109.5
H36A C36 H36C 109.5
H36B C36 H36C 109.5
C35 C37 H37A 109.5
C35 C37 H37B 109.5
H37A C37 H37B 109.5
C35 C37 H37C 109.5
H37A C37 H37C 109.5
H37B C37 H37C 109.5
C40 C38 O1 106.3(2)
C40 C38 C39 114.2(3)
O1 C38 C39 110.1(2)
C40 C38 H38A 108.7
O1 C38 H38A 108.7
C39 C38 H38A 108.7
C38 C39 H39A 109.5
C38 C39 H39B 109.5
H39A C39 H39B 109.5
C38 C39 H39C 109.5
H39A C39 H39C 109.5
H39B C39 H39C 109.5
C38 C40 H40A 109.5
C38 C40 H40B 109.5
H40A C40 H40B 109.5
C38 C40 H40C 109.5
H40A C40 H40C 109.5
H40B C40 H40C 109.5
C106 C101 C102 122.6(7)
C106 C101 Br1 118.0(5)
C102 C101 Br1 119.4(4)
C101 C102 C103 124.4(7)
C101 C102 H10A 117.8
C103 C102 H10A 117.8
C104 C103 C102 106.7(9)
C104 C103 H10B 126.6
C102 C103 H10B 126.6
C103 C104 C105 136.0(15)
C103 C104 H10C 112.0
C105 C104 H10C 112.0
C104 C105 C106 113.4(10)
C104 C105 H10D 123.3
C106 C105 H10D 123.3
C101 C106 C105 116.9(7)
C101 C106 H10E 121.6
C105 C106 H10E 121.6

loop_
_geom_bond_atom_site_label_1
_geom_bond_atom_site_label_2
_geom_bond_distance
B1 C1 1.653(3)
B1 C19 1.654(3)
B1 C7 1.654(3)
B1 C13 1.657(3)
F1 C2 1.351(3)
F2 C3 1.346(3)
F3 C4 1.345(3)
F4 C5 1.348(3)
F5 C6 1.356(2)
F6 C8 1.350(2)
F7 C9 1.343(3)
F8 C10 1.344(2)
F9 C11 1.351(2)
F10 C12 1.356(2)
F11 C14 1.356(2)
F12 C15 1.348(2)
F13 C16 1.347(2)
F14 C17 1.348(2)
F15 C18 1.354(2)
F16 C20 1.353(2)
F17 C21 1.348(3)
F18 C22 1.348(2)
F19 C23 1.347(2)
F20 C24 1.350(2)
O1 C38 1.501(3)
O1 C35 1.501(3)
O1 H200 1.04(2)
O2 C32 1.224(3)
C1 C6 1.383(3)
C1 C2 1.394(3)
C2 C3 1.379(3)
C3 C4 1.366(4)
C4 C5 1.372(3)
C5 C6 1.382(3)
C7 C8 1.383(3)
C7 C12 1.389(3)
C8 C9 1.385(3)
C9 C10 1.370(3)
C10 C11 1.369(3)
C11 C12 1.378(3)
C13 C14 1.385(3)
C13 C18 1.391(3)
C14 C15 1.385(3)
C15 C16 1.364(3)
C16 C17 1.372(3)
C17 C18 1.378(3)
C19 C24 1.384(3)
C19 C20 1.388(3)
C20 C21 1.379(3)
C21 C22 1.373(3)
C22 C23 1.372(3)
C23 C24 1.382(3)
C25 C30 1.378(4)
C25 C26 1.381(4)
C25 C31 1.503(4)
C26 C27 1.380(4)
C26 H26A 0.9500
C27 C28 1.372(4)
C27 H27A 0.9500
C28 C29 1.372(4)
C28 H28A 0.9500
C29 C30 1.387(4)
C29 H29A 0.9500
C30 H30A 0.9500
C31 C32 1.498(4)
C31 H31A 0.9900
C31 H31B 0.9900
C32 C33 1.489(3)
C33 C34 1.503(4)
C33 H33A 0.9900
C33 H33B 0.9900
C34 H34A 0.9800
C34 H34B 0.9800
C34 H34C 0.9800
C35 C37 1.488(4)
C35 C36 1.496(4)
C35 H35A 1.0000
C36 H36A 0.9800
C36 H36B 0.9800
C36 H36C 0.9800
C37 H37A 0.9800
C37 H37B 0.9800
C37 H37C 0.9800
C38 C40 1.494(4)
C38 C39 1.515(4)
C38 H38A 1.0000
C39 H39A 0.9800
C39 H39B 0.9800
C39 H39C 0.9800
C40 H40A 0.9800
C40 H40B 0.9800
C40 H40C 0.9800
C101 C106 1.370(7)
C101 C102 1.370(7)
C101 Br1 1.879(5)
C102 C103 1.379(7)
C102 H10A 0.9500
C103 C104 1.327(9)
C103 H10B 0.9500
C104 C105 1.362(9)
C104 H10C 0.9500
C105 C106 1.377(7)
C105 H10D 0.9500
C106 H10E 0.9500

loop_
_geom_torsion_atom_site_label_1
_geom_torsion_atom_site_label_2
_geom_torsion_atom_site_label_3
_geom_torsion_atom_site_label_4
_geom_torsion
C19 B1 C1 C6 134.7(2)
C7 B1 C1 C6 -104.3(2)
C13 B1 C1 C6 18.8(3)
C19 B1 C1 C2 -53.3(2)
C7 B1 C1 C2 67.7(2)
C13 B1 C1 C2 -169.21(17)
C6 C1 C2 F1 177.64(17)
B1 C1 C2 F1 4.5(3)
C6 C1 C2 C3 -2.6(3)
B1 C1 C2 C3 -175.75(19)
F1 C2 C3 F2 1.8(3)
C1 C2 C3 F2 -177.92(19)
F1 C2 C3 C4 -178.53(19)
C1 C2 C3 C4 1.7(3)
F2 C3 C4 F3 -0.5(3)
C2 C3 C4 F3 179.9(2)
F2 C3 C4 C5 179.8(2)
C2 C3 C4 C5 0.1(3)
F3 C4 C5 F4 -0.9(3)
C3 C4 C5 F4 178.9(2)
F3 C4 C5 C6 179.4(2)
C3 C4 C5 C6 -0.8(3)
F4 C5 C6 F5 -0.5(3)
C4 C5 C6 F5 179.22(19)
F4 C5 C6 C1 180.00(19)
C4 C5 C6 C1 -0.3(3)
C2 C1 C6 F5 -177.61(17)
B1 C1 C6 F5 -5.2(3)
C2 C1 C6 C5 1.9(3)
B1 C1 C6 C5 174.35(19)
C1 B1 C7 C8 -101.8(2)
C19 B1 C7 C8 19.8(3)
C13 B1 C7 C8 135.0(2)
C1 B1 C7 C12 70.0(2)
C19 B1 C7 C12 -168.49(18)
C13 B1 C7 C12 -53.2(2)
C12 C7 C8 F6 -177.33(18)
B1 C7 C8 F6 -5.2(3)
C12 C7 C8 C9 2.7(3)
B1 C7 C8 C9 174.8(2)
F6 C8 C9 F7 -0.9(3)
C7 C8 C9 F7 179.1(2)
F6 C8 C9 C10 179.0(2)
C7 C8 C9 C10 -1.0(3)
F7 C9 C10 F8 -0.7(3)
C8 C9 C10 F8 179.3(2)
F7 C9 C10 C11 178.7(2)
C8 C9 C10 C11 -1.2(3)
F8 C10 C11 F9 0.6(3)
C9 C10 C11 F9 -178.9(2)
F8 C10 C11 C12 -179.08(19)
C9 C10 C11 C12 1.5(3)
F9 C11 C12 F10 1.1(3)
C10 C11 C12 F10 -179.24(19)
F9 C11 C12 C7 -179.25(19)
C10 C11 C12 C7 0.4(3)
C8 C7 C12 F10 177.27(18)
B1 C7 C12 F10 4.5(3)
C8 C7 C12 C11 -2.4(3)
B1 C7 C12 C11 -175.19(19)
C1 B1 C13 C14 -134.0(2)
C19 B1 C13 C14 103.2(2)
C7 B1 C13 C14 -18.4(3)
C1 B1 C13 C18 54.6(2)
C19 B1 C13 C18 -68.2(2)
C7 B1 C13 C18 170.17(18)
C18 C13 C14 F11 178.74(17)
B1 C13 C14 F11 6.9(3)
C18 C13 C14 C15 -0.9(3)
B1 C13 C14 C15 -172.7(2)
F11 C14 C15 F12 -0.3(3)
C13 C14 C15 F12 179.29(19)
F11 C14 C15 C16 -179.32(19)
C13 C14 C15 C16 0.3(3)
F12 C15 C16 F13 0.4(3)
C14 C15 C16 F13 179.4(2)
F12 C15 C16 C17 -179.2(2)
C14 C15 C16 C17 -0.2(3)
F13 C16 C17 F14 0.4(3)
C15 C16 C17 F14 179.9(2)
F13 C16 C17 C18 -178.87(19)
C15 C16 C17 C18 0.7(3)
F14 C17 C18 F15 -0.7(3)
C16 C17 C18 F15 178.55(19)
F14 C17 C18 C13 179.37(19)
C16 C17 C18 C13 -1.4(3)
C14 C13 C18 F15 -178.53(17)
B1 C13 C18 F15 -5.9(3)
C14 C13 C18 C17 1.4(3)
B1 C13 C18 C17 174.01(19)
C1 B1 C19 C24 -19.6(3)
C7 B1 C19 C24 -133.7(2)
C13 B1 C19 C24 103.6(2)
C1 B1 C19 C20 165.50(17)
C7 B1 C19 C20 51.5(2)
C13 B1 C19 C20 -71.2(2)
C24 C19 C20 F16 -178.06(17)
B1 C19 C20 F16 -2.6(3)
C24 C19 C20 C21 3.0(3)
B1 C19 C20 C21 178.54(19)
F16 C20 C21 F17 0.0(3)
C19 C20 C21 F17 178.89(18)
F16 C20 C21 C22 179.13(18)
C19 C20 C21 C22 -1.9(3)
F17 C21 C22 F18 -0.4(3)
C20 C21 C22 F18 -179.61(19)
F17 C21 C22 C23 178.92(19)
C20 C21 C22 C23 -0.3(3)
F18 C22 C23 F19 -0.3(3)
C21 C22 C23 F19 -179.61(19)
F18 C22 C23 C24 -179.61(19)
C21 C22 C23 C24 1.1(3)
F19 C23 C24 F20 0.1(3)
C22 C23 C24 F20 179.42(18)
F19 C23 C24 C19 -179.07(19)
C22 C23 C24 C19 0.3(3)
C20 C19 C24 F20 178.71(17)
B1 C19 C24 F20 3.6(3)
C20 C19 C24 C23 -2.2(3)
B1 C19 C24 C23 -177.29(19)
C30 C25 C26 C27 -1.8(4)
C31 C25 C26 C27 177.1(2)
C25 C26 C27 C28 0.4(4)
C26 C27 C28 C29 1.1(5)
C27 C28 C29 C30 -1.1(5)
C26 C25 C30 C29 1.8(4)
C31 C25 C30 C29 -177.1(3)
C28 C29 C30 C25 -0.3(5)
C30 C25 C31 C32 111.9(3)
C26 C25 C31 C32 -66.9(3)
C25 C31 C32 O2 -15.6(4)
C25 C31 C32 C33 165.1(2)
O2 C32 C33 C34 1.0(4)
C31 C32 C33 C34 -179.7(3)
C38 O1 C35 C37 155.9(2)
C38 O1 C35 C36 -82.5(3)
C35 O1 C38 C40 164.6(2)
C35 O1 C38 C39 -71.2(3)
C106 C101 C102 C103 0.3(14)
Br1 C101 C102 C103 179.3(6)
C101 C102 C103 C104 -0.6(14)
C102 C103 C104 C105 2(3)
C103 C104 C105 C106 -3(3)
C102 C101 C106 C105 -1.0(13)
Br1 C101 C106 C105 180.0(6)
C104 C105 C106 C101 1.9(14)
